data_7020686
loop_
_publ_author_name
'Farina, Paolo'
'Levason, William'
'Reid, Gillian'

_publ_section_title
;
 s-Block chalcogenoether chemistry--thio- and selenoether coordination
 with hard Group 2 ions.
;
_journal_issue 1
_journal_name_full 'Dalton transactions (Cambridge, England : 2003)'
_journal_page_first 89
_journal_page_last 99
_journal_paper_doi 10.1039/c2dt31692g
_journal_volume 42
_journal_year 2013
_chemical_formula_moiety 'C12 H24 O4 Se2'
_chemical_formula_sum 'C12 H24 O4 Se2'
_chemical_formula_weight 390.23
_chemical_name_common 1,4,10,13-tetraoxa-7,16-diselenacyclooctadecane
_chemical_name_systematic
;
1,4,10,13-tetraoxa-7,16-diselenacyclooctadecane
;
_space_group_IT_number 14
_space_group_name_Hall '-P 2yn'
_symmetry_cell_setting monoclinic
_symmetry_space_group_name_Hall '-P 2yn'
_symmetry_space_group_name_H-M 'P 1 21/n 1'
_atom_sites_solution_hydrogens geom
_atom_sites_solution_primary direct
_atom_sites_solution_secondary difmap
_audit_creation_date 2012-05-10
_audit_creation_method 'SHELXL-97 + hand edit'
_cell_angle_alpha 90.00
_cell_angle_beta 102.489(7)
_cell_angle_gamma 90.00
_cell_formula_units_Z 2
_cell_length_a 6.933(4)
_cell_length_b 13.419(7)
_cell_length_c 8.573(4)
_cell_measurement_reflns_used 5186
_cell_measurement_temperature 100(2)
_cell_measurement_theta_max 27.5
_cell_measurement_theta_min 3.0
_cell_volume 778.7(7)
_computing_cell_refinement 'CrystalClear-SM Expert 2.0 r7 (Rigaku, 2011)'
_computing_data_collection 'CrystalClear-SM Expert 2.0 r7 (Rigaku, 2011)'
_computing_data_reduction 'CrystalClear-SM Expert 2.0 r7 (Rigaku, 2011)'
_computing_structure_refinement 'SHELXL-97 (Sheldrick, 2008)'
_computing_structure_solution 'SHELXS-97 (Sheldrick, 2008)'
_diffrn_ambient_temperature 100(2)
_diffrn_detector 'CCD plate'
_diffrn_detector_type 'Rigaku HG Saturn724+ (2x2 bin mode)'
_diffrn_measured_fraction_theta_full 0.999
_diffrn_measured_fraction_theta_max 0.999
_diffrn_measurement_device 'Four-circle \k diffractometer'
_diffrn_measurement_device_type 'Rigaku AFC12 '
_diffrn_measurement_method 'Profile data from \w-scans'
_diffrn_radiation_collimation 'Confocal mirrors, HF VariMax '
_diffrn_radiation_type MoK\a
_diffrn_radiation_wavelength 0.71073
_diffrn_reflns_av_R_equivalents 0.1176
_diffrn_reflns_av_sigmaI/netI 0.1786
_diffrn_reflns_limit_h_max 7
_diffrn_reflns_limit_h_min -8
_diffrn_reflns_limit_k_max 17
_diffrn_reflns_limit_k_min -17
_diffrn_reflns_limit_l_max 11
_diffrn_reflns_limit_l_min -10
_diffrn_reflns_number 7115
_diffrn_reflns_theta_full 27.48
_diffrn_reflns_theta_max 27.48
_diffrn_reflns_theta_min 3.04
_diffrn_source 'Rotating anode X-ray tube'
_diffrn_source_type 'Rigaku FR-E+ SuperBright'
_diffrn_standards_number 0
_exptl_absorpt_coefficient_mu 4.752
_exptl_absorpt_correction_T_max 1.000
_exptl_absorpt_correction_T_min 0.637
_exptl_absorpt_correction_type multi-scan
_exptl_absorpt_process_details
;
Jacobson, R.A. (1998). REQAB. Private communication to the
Rigaku Corporation, Tokyo, Japan.
;
_exptl_crystal_colour colourless
_exptl_crystal_density_diffrn 1.664
_exptl_crystal_density_method 'not measured'
_exptl_crystal_description plate
_exptl_crystal_F_000 392
_exptl_crystal_size_max 0.05
_exptl_crystal_size_mid 0.04
_exptl_crystal_size_min 0.01
_refine_diff_density_max 0.577
_refine_diff_density_min -0.495
_refine_diff_density_rms 0.108
_refine_ls_extinction_method none
_refine_ls_goodness_of_fit_ref 0.652
_refine_ls_hydrogen_treatment constr
_refine_ls_matrix_type full
_refine_ls_number_parameters 82
_refine_ls_number_reflns 1775
_refine_ls_number_restraints 0
_refine_ls_restrained_S_all 0.652
_refine_ls_R_factor_all 0.0838
_refine_ls_R_factor_gt 0.0349
_refine_ls_shift/su_max 0.001
_refine_ls_shift/su_mean 0.000
_refine_ls_structure_factor_coef Fsqd
_refine_ls_weighting_details 'w=1/[\s^2^(Fo^2^)+(0.0000P)^2^+0.0000P] where P=(Fo^2^+2Fc^2^)/3'
_refine_ls_weighting_scheme calc
_refine_ls_wR_factor_gt 0.0550
_refine_ls_wR_factor_ref 0.0594
_reflns_number_gt 1020
_reflns_number_total 1775
_reflns_threshold_expression I>2sigma(I)
_cod_data_source_file c2dt31692g.txt
_cod_data_source_block 12paf072ka
_cod_original_sg_symbol_H-M 'P 21/n'
_cod_database_code 7020686

loop_
_symmetry_equiv_pos_as_xyz
'x, y, z'
'-x+1/2, y+1/2, -z+1/2'
'-x, -y, -z'
'x-1/2, -y-1/2, z-1/2'

loop_
_atom_site_label
_atom_site_type_symbol
_atom_site_fract_x
_atom_site_fract_y
_atom_site_fract_z
_atom_site_U_iso_or_equiv
_atom_site_adp_type
_atom_site_occupancy
_atom_site_symmetry_multiplicity
_atom_site_calc_flag
_atom_site_refinement_flags
Se1 Se 0.89182(6) 0.65394(2) 0.41737(5) 0.01958(12) Uani 1 1 d .
O1 O 0.4290(3) 0.46156(15) 0.2393(3) 0.0143(6) Uani 1 1 d .
O2 O 0.1907(3) 0.35587(16) -0.0208(3) 0.0143(6) Uani 1 1 d .
C1 C 0.7411(5) 0.5372(2) 0.3255(4) 0.0132(8) Uani 1 1 d .
H1A H 0.7761 0.5207 0.2225 0.016 Uiso 1 1 calc R
H1B H 0.7784 0.4797 0.3982 0.016 Uiso 1 1 calc R
C2 C 0.5210(5) 0.5532(2) 0.2979(4) 0.0161(9) Uani 1 1 d .
H2A H 0.4836 0.5721 0.3990 0.019 Uiso 1 1 calc R
H2B H 0.4793 0.6071 0.2189 0.019 Uiso 1 1 calc R
C3 C 0.2218(5) 0.4701(2) 0.1951(4) 0.0150(8) Uani 1 1 d .
H3A H 0.1852 0.5239 0.1150 0.018 Uiso 1 1 calc R
H3B H 0.1683 0.4873 0.2898 0.018 Uiso 1 1 calc R
C4 C 0.1365(5) 0.3730(2) 0.1262(4) 0.0152(9) Uani 1 1 d .
H4A H 0.1862 0.3182 0.2014 0.018 Uiso 1 1 calc R
H4B H -0.0092 0.3749 0.1098 0.018 Uiso 1 1 calc R
C5 C 0.1007(5) 0.2688(2) -0.1000(4) 0.0189(9) Uani 1 1 d .
H5A H -0.0443 0.2781 -0.1304 0.023 Uiso 1 1 calc R
H5B H 0.1284 0.2109 -0.0270 0.023 Uiso 1 1 calc R
C6 C 0.1801(5) 0.2496(2) -0.2462(4) 0.0173(9) Uani 1 1 d .
H6A H 0.1338 0.1831 -0.2885 0.021 Uiso 1 1 calc R
H6B H 0.3260 0.2468 -0.2142 0.021 Uiso 1 1 calc R

loop_
_atom_site_aniso_label
_atom_site_aniso_U_11
_atom_site_aniso_U_22
_atom_site_aniso_U_33
_atom_site_aniso_U_23
_atom_site_aniso_U_13
_atom_site_aniso_U_12
Se1 0.0223(2) 0.01791(16) 0.0164(2) -0.0008(2) -0.00041(15) -0.0020(2)
O1 0.0103(14) 0.0125(11) 0.0208(15) -0.0003(11) 0.0048(11) -0.0011(10)
O2 0.0167(14) 0.0166(12) 0.0106(14) -0.0044(11) 0.0050(10) -0.0073(11)
C1 0.017(2) 0.0088(15) 0.014(2) 0.0018(15) 0.0029(16) -0.0006(15)
C2 0.019(2) 0.0141(16) 0.016(2) 0.0018(15) 0.0065(17) 0.0018(16)
C3 0.014(2) 0.0196(17) 0.012(2) 0.0005(16) 0.0036(16) 0.0027(16)
C4 0.012(2) 0.0235(19) 0.010(2) 0.0025(15) 0.0015(17) 0.0010(15)
C5 0.022(2) 0.0143(17) 0.018(2) 0.0013(16) -0.0009(18) -0.0044(16)
C6 0.020(2) 0.0116(16) 0.020(2) -0.0015(17) 0.0040(17) -0.0046(16)

loop_
_atom_type_symbol
_atom_type_description
_atom_type_scat_dispersion_real
_atom_type_scat_dispersion_imag
_atom_type_scat_source
C C 0.0033 0.0016 'International Tables Vol C Tables 4.2.6.8 and 6.1.1.4'
H H 0.0000 0.0000 'International Tables Vol C Tables 4.2.6.8 and 6.1.1.4'
O O 0.0106 0.0060 'International Tables Vol C Tables 4.2.6.8 and 6.1.1.4'
Se Se -0.0929 2.2259 'International Tables Vol C Tables 4.2.6.8 and 6.1.1.4'

loop_
_geom_angle_atom_site_label_1
_geom_angle_atom_site_label_2
_geom_angle_atom_site_label_3
_geom_angle
_geom_angle_site_symmetry_1
_geom_angle_site_symmetry_3
C6 Se1 C1 101.70(14) 3_665 .
C3 O1 C2 112.1(2) . .
C4 O2 C5 112.7(2) . .
C2 C1 Se1 112.6(2) . .
C2 C1 H1A 109.1 . .
Se1 C1 H1A 109.1 . .
C2 C1 H1B 109.1 . .
Se1 C1 H1B 109.1 . .
H1A C1 H1B 107.8 . .
O1 C2 C1 107.0(3) . .
O1 C2 H2A 110.3 . .
C1 C2 H2A 110.3 . .
O1 C2 H2B 110.3 . .
C1 C2 H2B 110.3 . .
H2A C2 H2B 108.6 . .
O1 C3 C4 109.1(3) . .
O1 C3 H3A 109.9 . .
C4 C3 H3A 109.9 . .
O1 C3 H3B 109.9 . .
C4 C3 H3B 109.9 . .
H3A C3 H3B 108.3 . .
O2 C4 C3 109.6(3) . .
O2 C4 H4A 109.8 . .
C3 C4 H4A 109.8 . .
O2 C4 H4B 109.8 . .
C3 C4 H4B 109.8 . .
H4A C4 H4B 108.2 . .
O2 C5 C6 109.7(3) . .
O2 C5 H5A 109.7 . .
C6 C5 H5A 109.7 . .
O2 C5 H5B 109.7 . .
C6 C5 H5B 109.7 . .
H5A C5 H5B 108.2 . .
C5 C6 Se1 115.9(2) . 3_665
C5 C6 H6A 108.3 . .
Se1 C6 H6A 108.3 3_665 .
C5 C6 H6B 108.3 . .
Se1 C6 H6B 108.3 3_665 .
H6A C6 H6B 107.4 . .

loop_
_geom_bond_atom_site_label_1
_geom_bond_atom_site_label_2
_geom_bond_distance
_geom_bond_site_symmetry_2
Se1 C6 1.940(3) 3_665
Se1 C1 1.952(3) .
O1 C3 1.409(4) .
O1 C2 1.425(4) .
O2 C4 1.410(4) .
O2 C5 1.425(4) .
C1 C2 1.508(5) .
C1 H1A 0.9900 .
C1 H1B 0.9900 .
C2 H2A 0.9900 .
C2 H2B 0.9900 .
C3 C4 1.499(4) .
C3 H3A 0.9900 .
C3 H3B 0.9900 .
C4 H4A 0.9900 .
C4 H4B 0.9900 .
C5 C6 1.497(5) .
C5 H5A 0.9900 .
C5 H5B 0.9900 .
C6 Se1 1.940(3) 3_665
C6 H6A 0.9900 .
C6 H6B 0.9900 .

loop_
_geom_torsion_atom_site_label_1
_geom_torsion_atom_site_label_2
_geom_torsion_atom_site_label_3
_geom_torsion_atom_site_label_4
_geom_torsion
_geom_torsion_site_symmetry_1
_geom_torsion_site_symmetry_4
C6 Se1 C1 C2 -65.3(3) 3_665 .
C3 O1 C2 C1 -174.5(3) . .
Se1 C1 C2 O1 -176.9(2) . .
C2 O1 C3 C4 176.8(3) . .
C5 O2 C4 C3 -175.0(3) . .
O1 C3 C4 O2 -67.8(3) . .
C4 O2 C5 C6 -174.3(3) . .
O2 C5 C6 Se1 -67.8(3) . 3_665
